data_8102732
loop_
_publ_author_name
'Xue-Wen Zhu'
'Ying-Jun Zhang'
'Xu-Zhao Yang'
'Heng-Yu Qian'
'Chun-Xia Zhang'

_publ_section_title
;
 Crystal structure of 1-(1H-benzimidazole)methyl-1H-benztriazole
 dihydrate, C14H11N5 &#x00B7; 2H2O
;
_journal_issue 2
_journal_name_full 'Zeitschrift f\"ur Kristallographie - New Crystal Structures'
_journal_page_first 405
_journal_volume 225
_journal_year 2010
_chemical_absolute_configuration unk
_chemical_formula_moiety 'C14 H11 N5, 2H2 O'
_chemical_formula_sum 'C14 H15 N5 O2'
_chemical_formula_weight 285.31
_chemical_name_common '1-(1H-benzimidazole)methyl-1H-benztriazole dihydrate'
_space_group_IT_number 14
_symmetry_cell_setting monoclinic
_symmetry_Int_Tables_number 14
_symmetry_space_group_name_Hall '-P 2yn'
_symmetry_space_group_name_H-M 'P 1 21/n 1'
_atom_sites_solution_hydrogens geom
_atom_sites_solution_primary direct
_atom_sites_solution_secondary difmap
_audit_creation_method SHELXL-97
_audit_update_record
;
2010-04-13 # Formatted by publCIF
;
_cell_angle_alpha 90.00
_cell_angle_beta 97.03
_cell_angle_gamma 90.00
_cell_formula_units_Z 4
_cell_length_a 12.437
_cell_length_b 7.146
_cell_length_c 15.922
_cell_measurement_reflns_used 500
_cell_measurement_temperature 293(2)
_cell_measurement_theta_max 26.4
_cell_measurement_theta_min 3.1
_cell_volume 1404.426
_computing_cell_refinement 'CrysAlisPro, Oxford Diffraction Ltd.'
_computing_data_collection 'CrysAlisPro, Oxford Diffraction Ltd.'
_computing_data_reduction 'CrysAlisPro, Oxford Diffraction Ltd.'
_computing_molecular_graphics 'XP in SHELXTL (Sheldrick, 2008)'
_computing_publication_material SHELXTL
_computing_structure_refinement 'SHELXL-97 (Sheldrick, 1997)'
_computing_structure_solution 'SHELXS-97 (Sheldrick, 1990)'
_diffrn_ambient_temperature 293(2)
_diffrn_measured_fraction_theta_full 0.998
_diffrn_measured_fraction_theta_max 0.998
_diffrn_measurement_device_type 'Xcalibur, Eos, Gemini'
_diffrn_measurement_method '\f and \w'
_diffrn_radiation_monochromator graphite
_diffrn_radiation_type MoK\a
_diffrn_radiation_wavelength 0.71073
_diffrn_reflns_av_R_equivalents 0.0299
_diffrn_reflns_av_sigmaI/netI 0.0438
_diffrn_reflns_limit_h_max 15
_diffrn_reflns_limit_h_min -15
_diffrn_reflns_limit_k_max 8
_diffrn_reflns_limit_k_min -8
_diffrn_reflns_limit_l_max 17
_diffrn_reflns_limit_l_min -19
_diffrn_reflns_number 6546
_diffrn_reflns_theta_full 26.37
_diffrn_reflns_theta_max 26.37
_diffrn_reflns_theta_min 3.13
_diffrn_source 'fine-focus sealed tube'
_diffrn_standards_decay_% 0
_diffrn_standards_interval_count 0
_diffrn_standards_number 6546
_exptl_absorpt_coefficient_mu 0.095
_exptl_absorpt_correction_T_max 0.9859
_exptl_absorpt_correction_T_min 0.9813
_exptl_absorpt_correction_type multi-scan
_exptl_absorpt_process_details '(SADABS; Sheldrick, 1996)'
_exptl_crystal_colour brown
_exptl_crystal_density_diffrn 1.349
_exptl_crystal_density_method 'not measured'
_exptl_crystal_description block
_exptl_crystal_F_000 600
_exptl_crystal_recrystallization_method ethanol/water
_exptl_crystal_size_max 0.20
_exptl_crystal_size_mid 0.18
_exptl_crystal_size_min 0.15
_refine_diff_density_max 0.158
_refine_diff_density_min -0.161
_refine_diff_density_rms 0.034
_refine_ls_extinction_method none
_refine_ls_goodness_of_fit_ref 0.980
_refine_ls_hydrogen_treatment mixed
_refine_ls_matrix_type full
_refine_ls_number_parameters 250
_refine_ls_number_reflns 2859
_refine_ls_number_restraints 6
_refine_ls_restrained_S_all 0.981
_refine_ls_R_factor_all 0.0741
_refine_ls_R_factor_gt 0.0409
_refine_ls_shift/su_max 0.000
_refine_ls_shift/su_mean 0.000
_refine_ls_structure_factor_coef Fsqd
_refine_ls_weighting_details 'calc w=1/[\s^2^(Fo^2^)+(0.0427P)^2^+0.0000P] where P=(Fo^2^+2Fc^2^)/3'
_refine_ls_weighting_scheme calc
_refine_ls_wR_factor_gt 0.0863
_refine_ls_wR_factor_ref 0.0916
_reflns_number_gt 1670
_reflns_number_total 2859
_reflns_threshold_expression >2sigma(I)
_cod_data_source_file 1267-3018.cff
_cod_data_source_block zxcv
_cod_original_cell_volume 1404.4
_cod_original_sg_symbol_H-M 'P 21/n'
_cod_database_code 8102732

loop_
_symmetry_equiv_pos_as_xyz
'x, y, z'
'-x+1/2, y+1/2, -z+1/2'
'-x, -y, -z'
'x-1/2, -y-1/2, z-1/2'

loop_
_atom_site_label
_atom_site_type_symbol
_atom_site_fract_x
_atom_site_fract_y
_atom_site_fract_z
_atom_site_U_iso_or_equiv
_atom_site_adp_type
_atom_site_occupancy
_atom_site_symmetry_multiplicity
_atom_site_calc_flag
_atom_site_refinement_flags
_atom_site_disorder_assembly
_atom_site_disorder_group
O1 O 0.64651(11) -0.1998(2) 0.23105(9) 0.0685(4) Uani 1 1 d D . .
N5 N 0.59899(11) 0.2187(2) 0.44680(9) 0.0534(4) Uani 1 1 d . . .
C1 C 0.90307(12) -0.2423(2) 0.45565(9) 0.0396(4) Uani 1 1 d . . .
O2 O 0.67793(12) -0.52683(19) 0.32589(8) 0.0638(4) Uani 1 1 d D . .
N4 N 0.66264(9) -0.0626(2) 0.48980(7) 0.0422(3) Uani 1 1 d . . .
C13 C 0.64437(11) 0.0330(2) 0.56235(9) 0.0410(4) Uani 1 1 d . . .
N3 N 0.97117(12) -0.2753(2) 0.59189(8) 0.0557(4) Uani 1 1 d . . .
C3 C 1.09843(14) -0.2556(3) 0.48049(13) 0.0573(5) Uani 1 1 d . . .
C7 C 0.70648(14) -0.2478(3) 0.48533(12) 0.0479(4) Uani 1 1 d . . .
C2 C 0.99883(13) -0.2569(2) 0.51095(10) 0.0452(4) Uani 1 1 d . . .
C6 C 0.90341(14) -0.2238(3) 0.36840(10) 0.0498(5) Uani 1 1 d . . .
N2 N 0.86654(13) -0.2740(2) 0.58866(8) 0.0561(4) Uani 1 1 d . . .
C8 C 0.60466(12) 0.2067(3) 0.53487(10) 0.0452(4) Uani 1 1 d . . .
C14 C 0.63340(13) 0.0566(3) 0.42394(11) 0.0498(5) Uani 1 1 d . . .
C4 C 1.09945(15) -0.2397(3) 0.39527(14) 0.0623(5) Uani 1 1 d . . .
C12 C 0.65872(14) -0.0187(3) 0.64722(10) 0.0509(5) Uani 1 1 d . . .
C10 C 0.59265(16) 0.2878(3) 0.67785(14) 0.0638(6) Uani 1 1 d . . .
C9 C 0.57778(14) 0.3383(3) 0.59398(13) 0.0564(5) Uani 1 1 d . . .
C5 C 1.00202(15) -0.2238(3) 0.34034(13) 0.0606(5) Uani 1 1 d . . .
C11 C 0.63235(15) 0.1131(3) 0.70387(13) 0.0624(6) Uani 1 1 d . . .
N1 N 0.82330(10) -0.25418(19) 0.50677(8) 0.0434(3) Uani 1 1 d . . .
H7B H 0.6772(12) -0.327(2) 0.5248(10) 0.047(4) Uiso 1 1 d . . .
H14 H 0.6422(12) 0.014(2) 0.3684(11) 0.058(5) Uiso 1 1 d . . .
H4 H 1.1671(15) -0.240(2) 0.3702(10) 0.060(5) Uiso 1 1 d . . .
H12 H 0.6860(12) -0.141(3) 0.6650(10) 0.048(5) Uiso 1 1 d . . .
H6 H 0.8330(14) -0.215(2) 0.3308(10) 0.058(5) Uiso 1 1 d . . .
H7A H 0.6903(13) -0.301(2) 0.4287(11) 0.058(5) Uiso 1 1 d . . .
H2B H 0.7318(11) -0.585(3) 0.3107(11) 0.081(7) Uiso 1 1 d D . .
H10 H 0.5738(14) 0.372(3) 0.7205(11) 0.070(6) Uiso 1 1 d . . .
H9 H 0.5495(13) 0.458(3) 0.5738(10) 0.056(5) Uiso 1 1 d . . .
H5 H 1.0084(14) -0.207(2) 0.2830(12) 0.071(6) Uiso 1 1 d . . .
H2A H 0.6479(17) -0.591(3) 0.3606(12) 0.121(10) Uiso 1 1 d D . .
H1B H 0.6525(17) -0.3090(18) 0.2516(13) 0.091(8) Uiso 1 1 d D . .
H3 H 1.1627(16) -0.265(3) 0.5164(12) 0.075(6) Uiso 1 1 d . . .
H11 H 0.6413(14) 0.084(3) 0.7635(12) 0.077(6) Uiso 1 1 d . . .
H1A H 0.5931(16) -0.199(4) 0.1937(13) 0.149(12) Uiso 1 1 d D . .

loop_
_atom_site_aniso_label
_atom_site_aniso_U_11
_atom_site_aniso_U_22
_atom_site_aniso_U_33
_atom_site_aniso_U_23
_atom_site_aniso_U_13
_atom_site_aniso_U_12
O1 0.0579(8) 0.0822(12) 0.0608(9) 0.0175(8) -0.0107(7) -0.0130(8)
N5 0.0441(8) 0.0666(11) 0.0491(9) 0.0065(8) 0.0042(6) 0.0019(8)
C1 0.0409(8) 0.0371(9) 0.0395(9) 0.0006(8) -0.0004(7) -0.0021(8)
O2 0.0775(10) 0.0632(9) 0.0515(8) 0.0023(7) 0.0112(7) 0.0081(8)
N4 0.0386(7) 0.0523(9) 0.0349(7) -0.0019(7) 0.0017(5) -0.0027(7)
C13 0.0315(8) 0.0533(11) 0.0383(9) -0.0046(8) 0.0050(6) -0.0056(8)
N3 0.0616(10) 0.0586(11) 0.0428(9) -0.0023(7) -0.0102(7) 0.0064(8)
C3 0.0401(10) 0.0539(12) 0.0733(14) -0.0073(11) -0.0116(9) -0.0049(10)
C7 0.0460(10) 0.0532(12) 0.0449(11) -0.0060(10) 0.0080(8) -0.0096(9)
C2 0.0449(9) 0.0409(10) 0.0462(10) -0.0037(8) -0.0087(7) 0.0002(8)
C6 0.0459(10) 0.0609(12) 0.0408(10) 0.0051(9) -0.0020(8) -0.0044(9)
N2 0.0711(11) 0.0601(10) 0.0350(8) 0.0005(7) -0.0021(7) 0.0048(8)
C8 0.0317(8) 0.0585(12) 0.0457(10) -0.0006(9) 0.0054(7) -0.0035(8)
C14 0.0405(9) 0.0710(14) 0.0372(10) 0.0010(10) 0.0022(7) -0.0037(10)
C4 0.0425(11) 0.0666(14) 0.0784(15) -0.0044(11) 0.0094(10) -0.0099(10)
C12 0.0523(11) 0.0627(14) 0.0384(10) 0.0010(9) 0.0082(8) -0.0026(10)
C10 0.0617(12) 0.0723(15) 0.0610(14) -0.0204(12) 0.0221(10) -0.0078(11)
C9 0.0436(10) 0.0558(13) 0.0718(14) -0.0029(11) 0.0146(9) -0.0017(10)
C5 0.0573(12) 0.0742(14) 0.0517(12) 0.0055(10) 0.0127(9) -0.0096(10)
C11 0.0665(12) 0.0820(16) 0.0407(11) -0.0060(11) 0.0141(9) -0.0052(12)
N1 0.0461(8) 0.0493(9) 0.0335(7) 0.0004(7) -0.0004(6) -0.0003(7)

loop_
_atom_type_symbol
_atom_type_description
_atom_type_scat_dispersion_real
_atom_type_scat_dispersion_imag
_atom_type_scat_source
C C 0.0033 0.0016 'International Tables Vol C Tables 4.2.6.8 and 6.1.1.4'
H H 0.0000 0.0000 'International Tables Vol C Tables 4.2.6.8 and 6.1.1.4'
N N 0.0061 0.0033 'International Tables Vol C Tables 4.2.6.8 and 6.1.1.4'
O O 0.0106 0.0060 'International Tables Vol C Tables 4.2.6.8 and 6.1.1.4'

loop_
_geom_angle_atom_site_label_1
_geom_angle_atom_site_label_2
_geom_angle_atom_site_label_3
_geom_angle
_geom_angle_site_symmetry_1
_geom_angle_site_symmetry_3
_geom_angle_publ_flag
H1B O1 H1A 107.9(19) . . ?
C14 N5 C8 104.37(15) . . ?
N1 C1 C2 104.27(13) . . ?
N1 C1 C6 133.82(15) . . ?
C2 C1 C6 121.90(15) . . ?
H2B O2 H2A 110.8(18) . . ?
C14 N4 C13 106.09(15) . . ?
C14 N4 C7 127.15(15) . . ?
C13 N4 C7 126.74(14) . . ?
N4 C13 C8 105.49(13) . . ?
N4 C13 C12 131.64(17) . . ?
C8 C13 C12 122.86(16) . . ?
N2 N3 C2 109.04(13) . . ?
C4 C3 C2 117.84(17) . . ?
C4 C3 H3 120.5(12) . . ?
C2 C3 H3 121.6(12) . . ?
N4 C7 N1 113.11(14) . . ?
N4 C7 H7B 109.9(9) . . ?
N1 C7 H7B 106.1(9) . . ?
N4 C7 H7A 111.5(10) . . ?
N1 C7 H7A 107.0(9) . . ?
H7B C7 H7A 109.0(14) . . ?
N3 C2 C3 131.58(16) . . ?
N3 C2 C1 107.76(14) . . ?
C3 C2 C1 120.63(16) . . ?
C5 C6 C1 116.17(17) . . ?
C5 C6 H6 124.3(9) . . ?
C1 C6 H6 119.5(9) . . ?
N3 N2 N1 108.48(13) . . ?
C13 C8 N5 110.09(14) . . ?
C13 C8 C9 119.64(16) . . ?
N5 C8 C9 130.27(18) . . ?
N5 C14 N4 113.96(16) . . ?
N5 C14 H14 128.3(10) . . ?
N4 C14 H14 117.7(10) . . ?
C3 C4 C5 120.81(18) . . ?
C3 C4 H4 121.4(9) . . ?
C5 C4 H4 117.7(10) . . ?
C11 C12 C13 116.3(2) . . ?
C11 C12 H12 122.1(9) . . ?
C13 C12 H12 121.6(9) . . ?
C9 C10 C11 121.8(2) . . ?
C9 C10 H10 120.5(11) . . ?
C11 C10 H10 117.7(11) . . ?
C10 C9 C8 117.5(2) . . ?
C10 C9 H9 123.8(9) . . ?
C8 C9 H9 118.7(9) . . ?
C6 C5 C4 122.64(19) . . ?
C6 C5 H5 120.7(11) . . ?
C4 C5 H5 116.6(11) . . ?
C12 C11 C10 121.79(19) . . ?
C12 C11 H11 119.2(12) . . ?
C10 C11 H11 119.0(12) . . ?
N2 N1 C1 110.45(13) . . ?
N2 N1 C7 119.81(14) . . ?
C1 N1 C7 129.74(13) . . ?

loop_
_geom_bond_atom_site_label_1
_geom_bond_atom_site_label_2
_geom_bond_distance
_geom_bond_site_symmetry_2
_geom_bond_publ_flag
O1 H1B 0.846(9) . ?
O1 H1A 0.836(10) . ?
N5 C14 1.302(2) . ?
N5 C8 1.398(2) . ?
C1 N1 1.3606(19) . ?
C1 C2 1.396(2) . ?
C1 C6 1.396(2) . ?
O2 H2B 0.848(9) . ?
O2 H2A 0.838(10) . ?
N4 C14 1.366(2) . ?
N4 C13 1.3848(19) . ?
N4 C7 1.436(2) . ?
C13 C8 1.387(2) . ?
C13 C12 1.391(2) . ?
N3 N2 1.296(2) . ?
N3 C2 1.380(2) . ?
C3 C4 1.363(3) . ?
C3 C2 1.384(3) . ?
C3 H3 0.93(2) . ?
C7 N1 1.452(2) . ?
C7 H7B 0.953(15) . ?
C7 H7A 0.976(17) . ?
C6 C5 1.356(2) . ?
C6 H6 1.000(17) . ?
N2 N1 1.3557(18) . ?
C8 C9 1.400(3) . ?
C14 H14 0.954(16) . ?
C4 C5 1.410(3) . ?
C4 H4 0.975(17) . ?
C12 C11 1.372(3) . ?
C12 H12 0.967(17) . ?
C10 C9 1.374(3) . ?
C10 C11 1.387(3) . ?
C10 H10 0.959(18) . ?
C9 H9 0.967(18) . ?
C5 H5 0.935(19) . ?
C11 H11 0.965(18) . ?

loop_
_geom_hbond_atom_site_label_D
_geom_hbond_atom_site_label_H
_geom_hbond_atom_site_label_A
_geom_hbond_distance_DH
_geom_hbond_distance_HA
_geom_hbond_distance_DA
_geom_hbond_angle_DHA
_geom_hbond_site_symmetry_A
O2 H2B O1 0.848(9) 1.911(9) 2.7571(19) 175.1(19) 2_645
O2 H2A N5 0.838(10) 2.078(11) 2.905(2) 169(2) 1_545
O1 H1A N3 0.836(10) 2.088(11) 2.918(2) 172(3) 4
C11 H11 N2 0.956(19) 2.576(19) 3.399(2) 143.3(17) 2_656
C3 H3 Cg2 0.93(2) 2.89(2) 3.5677(19) 130.7(15) 3_756
C4 H4 Cg4 0.975(17) 2.714(19) 3.592(2) 150.2(12) 3_756

loop_
_geom_torsion_atom_site_label_1
_geom_torsion_atom_site_label_2
_geom_torsion_atom_site_label_3
_geom_torsion_atom_site_label_4
_geom_torsion
_geom_torsion_site_symmetry_1
_geom_torsion_site_symmetry_2
_geom_torsion_site_symmetry_3
_geom_torsion_site_symmetry_4
_geom_torsion_publ_flag
C14 N4 C13 C8 -0.02(15) . . . . ?
C7 N4 C13 C8 178.33(14) . . . . ?
C14 N4 C13 C12 179.58(15) . . . . ?
C7 N4 C13 C12 -2.1(3) . . . . ?
C14 N4 C7 N1 100.05(18) . . . . ?
C13 N4 C7 N1 -77.97(19) . . . . ?
N2 N3 C2 C3 -177.96(18) . . . . ?
N2 N3 C2 C1 0.43(19) . . . . ?
C4 C3 C2 N3 178.23(18) . . . . ?
C4 C3 C2 C1 0.0(3) . . . . ?
N1 C1 C2 N3 -0.42(17) . . . . ?
C6 C1 C2 N3 -179.38(15) . . . . ?
N1 C1 C2 C3 178.19(15) . . . . ?
C6 C1 C2 C3 -0.8(3) . . . . ?
N1 C1 C6 C5 -177.57(18) . . . . ?
C2 C1 C6 C5 1.0(3) . . . . ?
C2 N3 N2 N1 -0.26(19) . . . . ?
N4 C13 C8 N5 -0.31(16) . . . . ?
C12 C13 C8 N5 -179.95(14) . . . . ?
N4 C13 C8 C9 179.96(14) . . . . ?
C12 C13 C8 C9 0.3(2) . . . . ?
C14 N5 C8 C13 0.52(18) . . . . ?
C14 N5 C8 C9 -179.79(18) . . . . ?
C8 N5 C14 N4 -0.55(18) . . . . ?
C13 N4 C14 N5 0.37(18) . . . . ?
C7 N4 C14 N5 -177.97(14) . . . . ?
C2 C3 C4 C5 0.5(3) . . . . ?
N4 C13 C12 C11 179.80(16) . . . . ?
C8 C13 C12 C11 -0.7(2) . . . . ?
C11 C10 C9 C8 -0.2(3) . . . . ?
C13 C8 C9 C10 0.1(2) . . . . ?
N5 C8 C9 C10 -179.53(16) . . . . ?
C1 C6 C5 C4 -0.6(3) . . . . ?
C3 C4 C5 C6 -0.2(3) . . . . ?
C13 C12 C11 C10 0.6(3) . . . . ?
C9 C10 C11 C12 -0.1(3) . . . . ?
N3 N2 N1 C1 -0.01(19) . . . . ?
N3 N2 N1 C7 -179.77(14) . . . . ?
C2 C1 N1 N2 0.27(17) . . . . ?
C6 C1 N1 N2 179.05(18) . . . . ?
C2 C1 N1 C7 180.00(16) . . . . ?
C6 C1 N1 C7 -1.2(3) . . . . ?
N4 C7 N1 N2 87.25(18) . . . . ?
N4 C7 N1 C1 -92.5(2) . . . . ?

loop_
_cod_related_entry_id
_cod_related_entry_database
_cod_related_entry_code
1 ChemSpider 30653988
